data_7044704
loop_
_publ_author_name
'Sun, Yu-Ling'
'Shi, Chao'
'Zhang, Wen'

_publ_section_title
;
 Distinct room-temperature dielectric transition in a perchlorate-based
 organic-inorganic hybrid perovskite
;
_journal_name_full 'Dalton Transactions'
_journal_paper_doi 10.1039/C7DT03798H
_journal_year 2017
_chemical_formula_moiety 'Cl3 K O12, C5 H14 N2'
_chemical_formula_sum 'C5 H14 Cl3 K N2 O12'
_chemical_formula_weight 439.63
_space_group_crystal_system orthorhombic
_space_group_IT_number 57
_space_group_name_Hall '-P 2c 2b'
_space_group_name_H-M_alt 'P b c m'
_symmetry_space_group_name_Hall '-P 2c 2b'
_symmetry_space_group_name_H-M 'P b c m'
_atom_sites_solution_hydrogens difmap
_audit_creation_method SHELXL-2014/7
_audit_update_record
;
2017-10-31 deposited with the CCDC.
2017-11-07 downloaded from the CCDC.
;
_cell_angle_alpha 90
_cell_angle_beta 90
_cell_angle_gamma 90
_cell_formula_units_Z 4
_cell_length_a 10.682(10)
_cell_length_b 9.876(10)
_cell_length_c 14.264(14)
_cell_measurement_reflns_used 4067
_cell_measurement_temperature 293(2)
_cell_measurement_theta_max 27.5165
_cell_measurement_theta_min 1.9065
_cell_volume 1505(3)
_computing_cell_refinement 'CrystalClear (Rigaku Inc., 2008)'
_computing_data_collection 'CrystalClear (Rigaku Inc., 2008)'
_computing_data_reduction 'CrystalClear (Rigaku Inc., 2008)'
_computing_structure_refinement 'SHELXL-2014/7 (Sheldrick, 2014)'
_computing_structure_solution 'SHELXL-2014/7 (Sheldrick, 2014)'
_diffrn_ambient_temperature 293(2)
_diffrn_measured_fraction_theta_full 0.999
_diffrn_measured_fraction_theta_max 0.999
_diffrn_measurement_device_type 'Rigaku Mercury CCD'
_diffrn_measurement_method \w
_diffrn_radiation_type MoK\a
_diffrn_radiation_wavelength 0.71073
_diffrn_reflns_av_R_equivalents 0.0743
_diffrn_reflns_av_unetI/netI 0.0472
_diffrn_reflns_Laue_measured_fraction_full 0.999
_diffrn_reflns_Laue_measured_fraction_max 0.999
_diffrn_reflns_limit_h_max 11
_diffrn_reflns_limit_h_min -13
_diffrn_reflns_limit_k_max 12
_diffrn_reflns_limit_k_min -12
_diffrn_reflns_limit_l_max 18
_diffrn_reflns_limit_l_min -18
_diffrn_reflns_number 10356
_diffrn_reflns_point_group_measured_fraction_full 0.999
_diffrn_reflns_point_group_measured_fraction_max 0.999
_diffrn_reflns_theta_full 25.242
_diffrn_reflns_theta_max 27.440
_diffrn_reflns_theta_min 1.906
_exptl_absorpt_coefficient_mu 0.951
_exptl_absorpt_correction_T_max 1.0000
_exptl_absorpt_correction_T_min 0.5917
_exptl_absorpt_correction_type multi-scan
_exptl_absorpt_process_details 'CrystalClear (Rigaku, 2005)'
_exptl_crystal_colour Colorless
_exptl_crystal_density_diffrn 1.941
_exptl_crystal_description Prism
_exptl_crystal_F_000 896
_exptl_crystal_size_max 0.2000
_exptl_crystal_size_mid 0.2000
_exptl_crystal_size_min 0.2000
_refine_diff_density_max 0.497
_refine_diff_density_min -0.700
_refine_diff_density_rms 0.100
_refine_ls_extinction_method none
_refine_ls_goodness_of_fit_ref 1.193
_refine_ls_hydrogen_treatment constr
_refine_ls_matrix_type full
_refine_ls_number_parameters 143
_refine_ls_number_reflns 1793
_refine_ls_number_restraints 195
_refine_ls_restrained_S_all 1.259
_refine_ls_R_factor_all 0.1254
_refine_ls_R_factor_gt 0.0896
_refine_ls_shift/su_max 0.000
_refine_ls_shift/su_mean 0.000
_refine_ls_structure_factor_coef Fsqd
_refine_ls_weighting_details 'w=1/[\s^2^(Fo^2^)+(0.1180P)^2^+1.5084P] where P=(Fo^2^+2Fc^2^)/3'
_refine_ls_weighting_scheme calc
_refine_ls_wR_factor_gt 0.2411
_refine_ls_wR_factor_ref 0.2758
_reflns_Friedel_coverage 0.000
_reflns_number_gt 1273
_reflns_number_total 1793
_reflns_threshold_expression 'I > 2\s(I)'
_cod_data_source_file c7dt03798h2.cif
_cod_data_source_block 1-328K
_cod_depositor_comments
;
The following automatic conversions were performed:

'_exptl_absorpt_correction_type' value 'Multi-scan' changed to
'multi-scan' according to
/home/data/users/saulius/crontab/automatic-downloads/rss-feeds/RSC/lib/dictionaries/cif_core.dic
dictionary named 'cif_core.dic' version 2.4.2 from 2011-04-26.

Automatic conversion script
Id: cif_fix_values 4973 2017-02-22 13:04:09Z antanas 
;
_cod_database_code 7044704
_shelx_shelxl_version_number 2014/7
_shelx_space_group_comment
;
The symmetry employed for this shelxl refinement is uniquely defined
by the following loop, which should always be used as a source of
symmetry information in preference to the above space-group names.
They are only intended as comments.
;

loop_
_space_group_symop_operation_xyz
'x, y, z'
'-x, -y, z+1/2'
'x, -y+1/2, -z'
'-x, y+1/2, -z+1/2'
'-x, -y, -z'
'x, y, -z-1/2'
'-x, y-1/2, z'
'x, -y-1/2, z-1/2'

loop_
_atom_site_label
_atom_site_type_symbol
_atom_site_fract_x
_atom_site_fract_y
_atom_site_fract_z
_atom_site_U_iso_or_equiv
_atom_site_adp_type
_atom_site_occupancy
_atom_site_site_symmetry_order
_atom_site_calc_flag
_atom_site_refinement_flags_posn
_atom_site_refinement_flags_adp
_atom_site_refinement_flags_occupancy
K1 K 0.25213(13) 0.71439(17) 0.2500 0.0459(5) Uani 1 2 d S TU P
Cl1 Cl 0.48142(19) 0.44825(19) 0.2500 0.0548(6) Uani 1 2 d S TU P
Cl2 Cl 0.25275(17) 0.7500 0.0000 0.0680(8) Uani 1 2 d S TU P
Cl3 Cl 0.0105(2) 0.4550(2) 0.2500 0.0658(7) Uani 1 2 d S TU P
C1 C 0.3934(17) 0.215(2) 1.0135(18) 0.098(4) Uani 0.5 1 d D U P
H1A H 0.4764 0.2174 1.0391 0.118 Uiso 0.5 1 d R U P
H1B H 0.3925 0.1455 0.9663 0.118 Uiso 0.5 1 d R U P
C2 C 0.1506(18) 0.182(2) 1.0673(14) 0.110(4) Uani 0.5 1 d D U P
H2A H 0.1208 0.0921 1.0549 0.131 Uiso 0.5 1 d R U P
H2B H 0.1105 0.2100 1.1244 0.131 Uiso 0.5 1 d R U P
C3 C 0.1006(12) 0.2500 1.0000 0.117(3) Uani 1 2 d DS TU P
H3A H 0.0156 0.2669 1.0183 0.141 Uiso 0.5 1 d R U P
H3B H 0.0984 0.1991 0.9427 0.141 Uiso 0.5 1 d R U P
C4 C 0.373(2) 0.328(2) 0.9686(17) 0.099(4) Uani 0.5 1 d D U P
H4A H 0.4426 0.3493 0.9284 0.119 Uiso 0.5 1 d R U P
H4B H 0.3676 0.3984 1.0151 0.119 Uiso 0.5 1 d R U P
C5 C 0.1484(18) 0.3677(17) 0.9775(15) 0.109(4) Uani 0.5 1 d D U P
H5A H 0.1841 0.4105 1.0317 0.131 Uiso 0.5 1 d R U P
H5B H 0.0814 0.4238 0.9550 0.131 Uiso 0.5 1 d R U P
N1 N 0.3154(13) 0.1592(19) 1.0746(13) 0.115(4) Uani 0.5 1 d D U P
H1C H 0.3323 0.2104 1.1252 0.139 Uiso 0.5 1 d R U P
H1D H 0.3339 0.0730 1.0898 0.139 Uiso 0.5 1 d R U P
N2 N 0.2420(10) 0.332(2) 0.9033(12) 0.098(3) Uani 0.5 1 d D U P
H2C H 0.2334 0.2538 0.8717 0.117 Uiso 0.5 1 d R U P
H2D H 0.2395 0.4017 0.8626 0.117 Uiso 0.5 1 d R U P
O1 O 0.4653(7) 0.3061(6) 0.2500 0.094(2) Uani 1 2 d S TU P
O2 O 0.6140(5) 0.4774(6) 0.2500 0.0645(15) Uani 1 2 d S TU P
O3 O 0.4239(4) 0.5074(5) 0.1693(3) 0.0789(13) Uani 1 1 d . U .
O4 O 0.3296(4) 0.8209(6) 0.0663(3) 0.0878(15) Uani 1 1 d . U .
O5 O 0.1759(4) 0.6577(6) 0.0515(3) 0.0839(15) Uani 1 1 d . U .
O6 O 0.1388(6) 0.4232(8) 0.2500 0.099(2) Uani 1 2 d S TU P
O7 O -0.0013(7) 0.5980(6) 0.2500 0.0877(19) Uani 1 2 d S TU P
O8 O -0.0501(5) 0.3979(6) 0.3295(4) 0.112(2) Uani 1 1 d . U .

loop_
_atom_site_aniso_label
_atom_site_aniso_U_11
_atom_site_aniso_U_22
_atom_site_aniso_U_33
_atom_site_aniso_U_23
_atom_site_aniso_U_13
_atom_site_aniso_U_12
K1 0.0454(10) 0.0464(9) 0.0460(9) 0.000 0.000 0.0010(6)
Cl1 0.0559(12) 0.0428(10) 0.0656(12) 0.000 0.000 0.0112(8)
Cl2 0.0480(12) 0.117(2) 0.0387(11) -0.0098(11) 0.000 0.000
Cl3 0.0524(12) 0.0482(11) 0.0968(17) 0.000 0.000 -0.0105(9)
C1 0.058(6) 0.131(9) 0.105(8) 0.029(7) -0.018(6) 0.007(7)
C2 0.091(7) 0.131(9) 0.107(8) 0.030(7) 0.034(6) -0.014(7)
C3 0.074(6) 0.151(8) 0.127(8) 0.009(7) 0.000 0.000
C4 0.070(7) 0.128(8) 0.100(8) 0.031(7) -0.011(6) -0.016(7)
C5 0.095(6) 0.123(7) 0.110(7) 0.020(6) -0.005(5) 0.016(5)
N1 0.100(7) 0.127(8) 0.120(8) 0.045(7) -0.009(6) -0.002(7)
N2 0.075(7) 0.129(8) 0.089(7) 0.048(6) -0.012(4) 0.002(6)
O1 0.098(5) 0.042(3) 0.143(7) 0.000 0.000 0.001(3)
O2 0.054(3) 0.066(4) 0.073(4) 0.000 0.000 0.011(3)
O3 0.070(3) 0.087(3) 0.080(3) -0.001(2) -0.015(2) 0.017(2)
O4 0.074(3) 0.135(4) 0.054(2) -0.008(3) -0.016(2) -0.015(3)
O5 0.068(3) 0.124(5) 0.059(3) 0.003(3) 0.004(2) -0.005(3)
O6 0.058(4) 0.095(5) 0.144(7) 0.000 0.000 -0.006(3)
O7 0.085(4) 0.043(3) 0.135(6) 0.000 0.000 -0.011(3)
O8 0.125(5) 0.086(4) 0.125(5) 0.016(3) 0.049(4) -0.021(3)

loop_
_atom_type_symbol
_atom_type_description
_atom_type_scat_dispersion_real
_atom_type_scat_dispersion_imag
_atom_type_scat_source
C C 0.0033 0.0016 'International Tables Vol C Tables 4.2.6.8 and 6.1.1.4'
H H 0.0000 0.0000 'International Tables Vol C Tables 4.2.6.8 and 6.1.1.4'
Cl Cl 0.1484 0.1585 'International Tables Vol C Tables 4.2.6.8 and 6.1.1.4'
K K 0.2009 0.2494 'International Tables Vol C Tables 4.2.6.8 and 6.1.1.4'
N N 0.0061 0.0033 'International Tables Vol C Tables 4.2.6.8 and 6.1.1.4'
O O 0.0106 0.0060 'International Tables Vol C Tables 4.2.6.8 and 6.1.1.4'

loop_
_geom_angle_atom_site_label_1
_geom_angle_atom_site_label_2
_geom_angle_atom_site_label_3
_geom_angle
_geom_angle_site_symmetry_1
_geom_angle_site_symmetry_3
O7 K1 O4 113.49(9) . .
O7 K1 O4 113.49(9) . 6_556
O4 K1 O4 125.9(2) . 6_556
O7 K1 O2 141.84(18) . 7_665
O4 K1 O2 63.33(11) . 7_665
O4 K1 O2 63.33(11) 6_556 7_665
O7 K1 O3 107.39(17) . 6_556
O4 K1 O3 114.60(14) . 6_556
O4 K1 O3 74.22(15) 6_556 6_556
O2 K1 O3 107.70(16) 7_665 6_556
O7 K1 O3 107.39(17) . .
O4 K1 O3 74.22(15) . .
O4 K1 O3 114.60(14) 6_556 .
O2 K1 O3 107.70(16) 7_665 .
O3 K1 O3 45.46(18) 6_556 .
O7 K1 O5 71.17(9) . .
O4 K1 O5 45.75(15) . .
O4 K1 O5 169.70(15) 6_556 .
O2 K1 O5 107.12(11) 7_665 .
O3 K1 O5 113.83(14) 6_556 .
O3 K1 O5 70.99(13) . .
O7 K1 O5 71.17(9) . 6_556
O4 K1 O5 169.70(15) . 6_556
O4 K1 O5 45.75(15) 6_556 6_556
O2 K1 O5 107.12(11) 7_665 6_556
O3 K1 O5 70.99(13) 6_556 6_556
O3 K1 O5 113.83(14) . 6_556
O5 K1 O5 141.54(19) . 6_556
O7 K1 O8 65.11(17) . 4
O4 K1 O8 69.77(15) . 4
O4 K1 O8 108.59(16) 6_556 4
O2 K1 O8 79.64(18) 7_665 4
O3 K1 O8 172.49(16) 6_556 4
O3 K1 O8 134.68(15) . 4
O5 K1 O8 64.29(14) . 4
O5 K1 O8 105.71(15) 6_556 4
O7 K1 O8 65.11(17) . 7_565
O4 K1 O8 108.59(16) . 7_565
O4 K1 O8 69.77(15) 6_556 7_565
O2 K1 O8 79.64(18) 7_665 7_565
O3 K1 O8 134.68(15) 6_556 7_565
O3 K1 O8 172.49(16) . 7_565
O5 K1 O8 105.71(15) . 7_565
O5 K1 O8 64.29(14) 6_556 7_565
O8 K1 O8 43.8(2) 4 7_565
O7 K1 O6 44.17(18) . .
O4 K1 O6 116.02(11) . .
O4 K1 O6 116.02(11) 6_556 .
O2 K1 O6 173.99(18) 7_665 .
O3 K1 O6 66.82(17) 6_556 .
O3 K1 O6 66.82(17) . .
O5 K1 O6 73.90(11) . .
O5 K1 O6 73.90(11) 6_556 .
O8 K1 O6 105.91(18) 4 .
O8 K1 O6 105.91(18) 7_565 .
O7 K1 O1 173.70(17) . 7_665
O4 K1 O1 68.16(10) . 7_665
O4 K1 O1 68.16(10) 6_556 7_665
O2 K1 O1 44.45(16) 7_665 7_665
O3 K1 O1 66.87(15) 6_556 7_665
O3 K1 O1 66.87(15) . 7_665
O5 K1 O1 108.28(9) . 7_665
O5 K1 O1 108.28(9) 6_556 7_665
O8 K1 O1 120.60(17) 4 7_665
O8 K1 O1 120.60(17) 7_565 7_665
O6 K1 O1 129.53(18) . 7_665
O1 Cl1 O3 110.7(3) . .
O1 Cl1 O3 110.7(3) . 6_556
O3 Cl1 O3 107.2(4) . 6_556
O1 Cl1 O2 108.5(4) . .
O3 Cl1 O2 109.9(3) . .
O3 Cl1 O2 109.9(3) 6_556 .
O1 Cl1 K1 130.0(3) . .
O3 Cl1 K1 53.67(19) . .
O3 Cl1 K1 53.67(19) 6_556 .
O2 Cl1 K1 121.5(3) . .
O1 Cl1 K1 57.9(3) . 7_655
O3 Cl1 K1 126.3(2) . 7_655
O3 Cl1 K1 126.3(2) 6_556 7_655
O2 Cl1 K1 50.5(3) . 7_655
K1 Cl1 K1 172.04(7) . 7_655
O5 Cl2 O5 109.9(4) . 3_565
O5 Cl2 O4 110.8(3) . 3_565
O5 Cl2 O4 107.6(3) 3_565 3_565
O5 Cl2 O4 107.6(3) . .
O5 Cl2 O4 110.8(3) 3_565 .
O4 Cl2 O4 110.2(4) 3_565 .
O5 Cl2 K1 54.93(18) . .
O5 Cl2 K1 124.93(19) 3_565 .
O4 Cl2 K1 127.5(2) 3_565 .
O4 Cl2 K1 52.7(2) . .
O5 Cl2 K1 124.93(19) . 3_565
O5 Cl2 K1 54.93(18) 3_565 3_565
O4 Cl2 K1 52.7(2) 3_565 3_565
O4 Cl2 K1 127.5(2) . 3_565
K1 Cl2 K1 179.79(8) . 3_565
O6 Cl3 O7 108.0(4) . .
O6 Cl3 O8 110.8(3) . 6_556
O7 Cl3 O8 110.8(3) . 6_556
O6 Cl3 O8 110.8(3) . .
O7 Cl3 O8 110.8(3) . .
O8 Cl3 O8 105.7(5) 6_556 .
O6 Cl3 K1 57.7(3) . .
O7 Cl3 K1 50.3(3) . .
O8 Cl3 K1 127.1(3) 6_556 .
O8 Cl3 K1 127.1(3) . .
O6 Cl3 K1 126.8(3) . 7
O7 Cl3 K1 125.1(3) . 7
O8 Cl3 K1 52.8(3) 6_556 7
O8 Cl3 K1 52.8(3) . 7
K1 Cl3 K1 175.48(8) . 7
C4 C1 C1 157(4) 3_557 3_557
C4 C1 C4 147(6) 3_557 .
C1 C1 C4 9.5(16) 3_557 .
C4 C1 N1 28(4) 3_557 .
C1 C1 N1 133(3) 3_557 .
C4 C1 N1 125(2) . .
C4 C1 N1 129(5) 3_557 3_557
C1 C1 N1 29.7(19) 3_557 3_557
C4 C1 N1 21.6(12) . 3_557
N1 C1 N1 114.8(15) . 3_557
C4 C1 H1A 102.0 3_557 .
C1 C1 H1A 99.3 3_557 .
C4 C1 H1A 108.4 . .
N1 C1 H1A 110.0 . .
N1 C1 H1A 128.5 3_557 .
C4 C1 H1B 76.3 3_557 .
C1 C1 H1B 106.5 3_557 .
C4 C1 H1B 105.5 . .
N1 C1 H1B 99.1 . .
N1 C1 H1B 90.0 3_557 .
H1A C1 H1B 107.1 . .
C5 C2 N2 105(3) 3_557 3_557
C5 C2 C3 73.4(19) 3_557 .
N2 C2 C3 138(2) 3_557 .
C5 C2 N1 90(2) 3_557 .
N2 C2 N1 19.7(12) 3_557 .
C3 C2 N1 121.3(14) . .
C5 C2 H2A 44.0 3_557 .
N2 C2 H2A 104.7 3_557 .
C3 C2 H2A 102.0 . .
N1 C2 H2A 102.8 . .
C5 C2 H2B 146.4 3_557 .
N2 C2 H2B 96.5 3_557 .
C3 C2 H2B 107.3 . .
N1 C2 H2B 115.4 . .
H2A C2 H2B 105.9 . .
C2 C3 C2 131(2) 3_557 .
C2 C3 C5 119.0(14) 3_557 3_557
C2 C3 C5 36.2(13) . 3_557
C2 C3 C5 36.2(13) 3_557 .
C2 C3 C5 119.0(14) . .
C5 C3 C5 134(2) 3_557 .
C2 C3 H3A 120.3 3_557 .
C2 C3 H3A 106.3 . .
C5 C3 H3A 117.1 3_557 .
C5 C3 H3A 106.3 . .
C2 C3 H3B 69.4 3_557 .
C2 C3 H3B 111.8 . .
C5 C3 H3B 75.7 3_557 .
C5 C3 H3B 105.4 . .
H3A C3 H3B 107.4 . .
C1 C4 N1 136(6) 3_557 3_557
C1 C4 C1 14(3) 3_557 .
N1 C4 C1 125(3) 3_557 .
C1 C4 N2 127(5) 3_557 .
N1 C4 N2 13.1(15) 3_557 .
C1 C4 N2 115.2(19) . .
C1 C4 C4 23(4) 3_557 3_557
N1 C4 C4 118(2) 3_557 3_557
C1 C4 C4 9.5(16) . 3_557
N2 C4 C4 107.2(13) . 3_557
C1 C4 H4A 98.3 3_557 .
N1 C4 H4A 95.4 3_557 .
C1 C4 H4A 110.5 . .
N2 C4 H4A 107.9 . .
C4 C4 H4A 119.0 3_557 .
C1 C4 H4B 105.5 3_557 .
N1 C4 H4B 109.8 3_557 .
C1 C4 H4B 106.8 . .
N2 C4 H4B 108.4 . .
C4 C4 H4B 106.1 3_557 .
H4A C4 H4B 107.9 . .
C2 C5 C3 70.5(19) 3_557 .
C2 C5 N2 44(2) 3_557 .
C3 C5 N2 103.0(15) . .
C2 C5 N1 66(2) 3_557 3_557
C3 C5 N1 109.2(14) . 3_557
N2 C5 N1 24.3(8) . 3_557
C2 C5 H5A 153.4 3_557 .
C3 C5 H5A 110.4 . .
N2 C5 H5A 114.0 . .
N1 C5 H5A 90.2 3_557 .
C2 C5 H5B 96.2 3_557 .
C3 C5 H5B 107.7 . .
N2 C5 H5B 113.4 . .
N1 C5 H5B 129.2 3_557 .
H5A C5 H5B 108.2 . .
N2 N1 C4 153(3) 3_557 3_557
N2 N1 C1 141(2) 3_557 .
C4 N1 C1 17(2) 3_557 .
N2 N1 C2 25.2(16) 3_557 .
C4 N1 C2 130(2) 3_557 .
C1 N1 C2 122.1(13) . .
N2 N1 C5 46.5(18) 3_557 3_557
C4 N1 C5 113(3) 3_557 3_557
C1 N1 C5 112.4(15) . 3_557
C2 N1 C5 24.4(9) . 3_557
N2 N1 C1 125(2) 3_557 3_557
C4 N1 C1 33.2(16) 3_557 3_557
C1 N1 C1 17.3(12) . 3_557
C2 N1 C1 107.7(10) . 3_557
C5 N1 C1 103.4(11) 3_557 3_557
N2 N1 H1C 80.2 3_557 .
C4 N1 H1C 110.0 3_557 .
C1 N1 H1C 99.7 . .
C2 N1 H1C 100.0 . .
C5 N1 H1C 124.4 3_557 .
C1 N1 H1C 94.2 3_557 .
N2 N1 H1D 102.1 3_557 .
C4 N1 H1D 98.3 3_557 .
C1 N1 H1D 114.3 . .
C2 N1 H1D 110.6 . .
C5 N1 H1D 99.5 3_557 .
C1 N1 H1D 131.5 3_557 .
H1C N1 H1D 107.1 . .
N1 N2 C2 135(3) 3_557 3_557
N1 N2 C5 109(2) 3_557 .
C2 N2 C5 31.3(15) 3_557 .
N1 N2 C4 13.6(16) 3_557 .
C2 N2 C4 122.6(19) 3_557 .
C5 N2 C4 99.8(16) . .
N1 N2 H2C 111.6 3_557 .
C2 N2 H2C 89.5 3_557 .
C5 N2 H2C 119.2 . .
C4 N2 H2C 110.1 . .
N1 N2 H2D 100.9 3_557 .
C2 N2 H2D 109.0 3_557 .
C5 N2 H2D 104.9 . .
C4 N2 H2D 113.4 . .
H2C N2 H2D 109.3 . .
Cl1 O1 K1 99.7(4) . 7_655
Cl1 O2 K1 107.4(3) . 7_655
Cl1 O3 K1 103.6(2) . .
Cl2 O4 K1 104.5(3) . .
Cl2 O5 K1 102.1(2) . .
Cl3 O6 K1 99.9(4) . .
Cl3 O7 K1 107.9(4) . .
Cl3 O8 K1 105.2(3) . 7

loop_
_geom_bond_atom_site_label_1
_geom_bond_atom_site_label_2
_geom_bond_distance
_geom_bond_site_symmetry_2
K1 O7 2.941(7) .
K1 O4 2.943(5) .
K1 O4 2.943(5) 6_556
K1 O2 2.965(6) 7_665
K1 O3 2.978(5) 6_556
K1 O3 2.978(5) .
K1 O5 2.999(5) .
K1 O5 2.999(5) 6_556
K1 O8 3.038(6) 4
K1 O8 3.038(6) 7_565
K1 O6 3.120(8) .
K1 O1 3.151(8) 7_665
Cl1 O1 1.414(6) .
Cl1 O3 1.429(4) .
Cl1 O3 1.429(4) 6_556
Cl1 O2 1.445(6) .
Cl1 K1 3.665(3) 7_655
Cl2 O5 1.429(5) .
Cl2 O5 1.429(5) 3_565
Cl2 O4 1.434(5) 3_565
Cl2 O4 1.434(5) .
Cl2 K1 3.583(3) 3_565
Cl3 O6 1.406(7) .
Cl3 O7 1.418(6) .
Cl3 O8 1.422(5) 6_556
Cl3 O8 1.422(5) .
Cl3 K1 3.677(3) 7
C1 C4 0.54(3) 3_557
C1 C1 0.79(3) 3_557
C1 C4 1.309(15) .
C1 N1 1.32(2) .
C1 N1 1.95(2) 3_557
C1 H1A 0.9600 .
C1 H1B 0.9600 .
C2 C5 0.81(3) 3_557
C2 N2 1.07(2) 3_557
C2 C3 1.288(19) .
C2 N1 1.78(2) .
C2 H2A 0.9601 .
C2 H2B 0.9600 .
C3 C2 1.29(2) 3_557
C3 C5 1.309(15) 3_557
C3 C5 1.309(15) .
C3 H3A 0.9599 .
C3 H3B 0.9599 .
C4 C1 0.54(3) 3_557
C4 N1 0.88(2) 3_557
C4 N2 1.68(2) .
C4 C4 1.79(3) 3_557
C4 H4A 0.9600 .
C4 H4B 0.9600 .
C5 C2 0.81(3) 3_557
C5 N2 1.50(2) .
C5 N1 1.95(3) 3_557
C5 H5A 0.9600 .
C5 H5B 0.9600 .
N1 N2 0.849(17) 3_557
N1 C4 0.88(2) 3_557
N1 C5 1.95(3) 3_557
N1 C1 1.95(2) 3_557
N1 H1C 0.9000 .
N1 H1D 0.9000 .
N2 N1 0.849(17) 3_557
N2 C2 1.07(2) 3_557
N2 H2C 0.9000 .
N2 H2D 0.9000 .
O1 K1 3.151(8) 7_655
O2 K1 2.965(6) 7_655
O8 K1 3.037(6) 7

loop_
_geom_hbond_atom_site_label_D
_geom_hbond_atom_site_label_H
_geom_hbond_atom_site_label_A
_geom_hbond_distance_DH
_geom_hbond_distance_HA
_geom_hbond_distance_DA
_geom_hbond_angle_DHA
_geom_hbond_site_symmetry_A
C1 H1A Cl2 0.96 2.96 3.801(19) 146.4 5_666
C1 H1A O4 0.96 2.59 3.19(2) 121.0 5_666
C1 H1A O4 0.96 2.34 3.23(2) 153.1 7_656
C1 H1B O3 0.96 2.48 3.42(3) 168.8 3_556
C2 H2A O8 0.96 2.64 3.35(2) 130.7 4_546
C2 H2B O7 0.96 2.41 3.166(18) 135.7 7_556
C3 H3A Cl2 0.96 2.88 3.775(13) 155.0 5_566
C3 H3A O5 0.96 2.39 3.177(12) 138.6 5_566
C3 H3A O5 0.96 2.36 3.177(12) 142.7 7_556
C3 H3A O8 0.96 2.62 3.262(9) 124.3 6_557
C3 H3B O8 0.96 2.46 3.262(9) 141.2 8_566
C4 H4A O3 0.96 2.44 3.35(2) 156.3 5_666
C4 H4B O3 0.96 2.52 3.41(3) 153.6 1_556
C5 H5A O5 0.96 2.46 3.067(19) 121.0 1_556
C5 H5B O8 0.96 2.53 3.30(2) 137.4 2_565
N1 H1C O1 0.90 2.47 3.31(2) 155.6 1_556
N1 H1D O2 0.90 2.54 3.171(17) 128.1 7_656
N1 H1D O4 0.90 2.51 3.35(2) 154.2 1_546
N2 H2D O2 0.90 2.54 3.269(15) 138.5 5_666

loop_
_geom_torsion_atom_site_label_1
_geom_torsion_atom_site_label_2
_geom_torsion_atom_site_label_3
_geom_torsion_atom_site_label_4
_geom_torsion
_geom_torsion_site_symmetry_1
_geom_torsion_site_symmetry_4
C5 C2 C3 C2 -84(2) 3_557 3_557
N2 C2 C3 C2 10(3) 3_557 3_557
N1 C2 C3 C2 -4.8(12) . 3_557
N2 C2 C3 C5 94(4) 3_557 3_557
N1 C2 C3 C5 79(2) . 3_557
C5 C2 C3 C5 -126(3) 3_557 .
N2 C2 C3 C5 -32(4) 3_557 .
N1 C2 C3 C5 -47(2) . .
C4 C1 C4 C1 174(33) 3_557 3_557
N1 C1 C4 C1 149(24) . 3_557
N1 C1 C4 C1 -143(24) 3_557 3_557
C4 C1 C4 N1 -43(9) 3_557 3_557
C1 C1 C4 N1 143(24) 3_557 3_557
N1 C1 C4 N1 -68(4) . 3_557
C4 C1 C4 N2 -33(10) 3_557 .
C1 C1 C4 N2 153(23) 3_557 .
N1 C1 C4 N2 -58(3) . .
N1 C1 C4 N2 10(2) 3_557 .
C1 C1 C4 C4 -174(33) 3_557 3_557
N1 C1 C4 C4 -25(9) . 3_557
N1 C1 C4 C4 43(9) 3_557 3_557
C2 C3 C5 C2 121(3) . 3_557
C5 C3 C5 C2 79(2) 3_557 3_557
C2 C3 C5 N2 -29.6(17) 3_557 .
C2 C3 C5 N2 91.3(17) . .
C5 C3 C5 N2 49.7(10) 3_557 .
C2 C3 C5 N1 -54(2) 3_557 3_557
C2 C3 C5 N1 66.8(18) . 3_557
C5 C3 C5 N1 25.3(9) 3_557 3_557
C4 C1 N1 N2 -144(10) 3_557 3_557
C1 C1 N1 N2 14(9) 3_557 3_557
C4 C1 N1 N2 7(6) . 3_557
N1 C1 N1 N2 -15(5) 3_557 3_557
C1 C1 N1 C4 157(13) 3_557 3_557
C4 C1 N1 C4 151(10) . 3_557
N1 C1 N1 C4 129(10) 3_557 3_557
C4 C1 N1 C2 -122(9) 3_557 .
C1 C1 N1 C2 36(7) 3_557 .
C4 C1 N1 C2 29(3) . .
N1 C1 N1 C2 7(3) 3_557 .
C4 C1 N1 C5 -96(9) 3_557 3_557
C1 C1 N1 C5 61(7) 3_557 3_557
C4 C1 N1 C5 55(3) . 3_557
N1 C1 N1 C5 33(2) 3_557 3_557
C4 C1 N1 C1 -157(13) 3_557 3_557
C4 C1 N1 C1 -7(5) . 3_557
N1 C1 N1 C1 -29(5) 3_557 3_557
C5 C2 N1 N2 -140(6) 3_557 3_557
C3 C2 N1 N2 149(5) . 3_557
C5 C2 N1 C4 55(4) 3_557 3_557
N2 C2 N1 C4 -165(6) 3_557 3_557
C3 C2 N1 C4 -16(4) . 3_557
C5 C2 N1 C1 73(3) 3_557 .
N2 C2 N1 C1 -147(5) 3_557 .
C3 C2 N1 C1 3(3) . .
N2 C2 N1 C5 140(6) 3_557 3_557
C3 C2 N1 C5 -70(2) . 3_557
C5 C2 N1 C1 83(2) 3_557 3_557
N2 C2 N1 C1 -136(5) 3_557 3_557
C3 C2 N1 C1 13(2) . 3_557
C2 C5 N2 N1 -150(4) 3_557 3_557
C3 C5 N2 N1 -108(3) . 3_557
C3 C5 N2 C2 42(2) . 3_557
N1 C5 N2 C2 150(4) 3_557 3_557
C2 C5 N2 C4 -140(3) 3_557 .
C3 C5 N2 C4 -97.9(17) . .
N1 C5 N2 C4 10.1(18) 3_557 .
C1 C4 N2 N1 -134(13) 3_557 3_557
C1 C4 N2 N1 -142(9) . 3_557
C4 C4 N2 N1 -147(9) 3_557 3_557
C1 C4 N2 C2 68(8) 3_557 3_557
N1 C4 N2 C2 -158(10) 3_557 3_557
C1 C4 N2 C2 60(3) . 3_557
C4 C4 N2 C2 54(3) 3_557 3_557
C1 C4 N2 C5 91(7) 3_557 .
N1 C4 N2 C5 -135(9) 3_557 .
C1 C4 N2 C5 83(2) . .
C4 C4 N2 C5 78(2) 3_557 .
O3 Cl1 O1 K1 120.6(2) . 7_655
O3 Cl1 O1 K1 -120.6(2) 6_556 7_655
O2 Cl1 O1 K1 0.0 . 7_655
K1 Cl1 O1 K1 180.0 . 7_655
O1 Cl1 O2 K1 0.0 . 7_655
O3 Cl1 O2 K1 -121.1(2) . 7_655
O3 Cl1 O2 K1 121.1(2) 6_556 7_655
K1 Cl1 O2 K1 180.0 . 7_655
O1 Cl1 O3 K1 125.1(3) . .
O3 Cl1 O3 K1 4.3(4) 6_556 .
O2 Cl1 O3 K1 -115.1(3) . .
K1 Cl1 O3 K1 -170.12(9) 7_655 .
O5 Cl2 O4 K1 -1.5(3) . .
O5 Cl2 O4 K1 118.7(3) 3_565 .
O4 Cl2 O4 K1 -122.4(3) 3_565 .
K1 Cl2 O4 K1 179.81(7) 3_565 .
O5 Cl2 O5 K1 -119.3(3) 3_565 .
O4 Cl2 O5 K1 121.9(2) 3_565 .
O4 Cl2 O5 K1 1.4(3) . .
K1 Cl2 O5 K1 -179.82(7) 3_565 .
O7 Cl3 O6 K1 0.0 . .
O8 Cl3 O6 K1 121.5(3) 6_556 .
O8 Cl3 O6 K1 -121.5(3) . .
K1 Cl3 O6 K1 180.0 7 .
O6 Cl3 O7 K1 0.0 . .
O8 Cl3 O7 K1 -121.5(3) 6_556 .
O8 Cl3 O7 K1 121.5(3) . .
K1 Cl3 O7 K1 180.0 7 .
O6 Cl3 O8 K1 -121.1(3) . 7
O7 Cl3 O8 K1 119.0(3) . 7
O8 Cl3 O8 K1 -1.0(5) 6_556 7
K1 Cl3 O8 K1 174.33(10) . 7
